data_1518376
loop_
_publ_author_name
'Liou, Jing-Ru'
'Wu, Tung-Ying'
'Thang, Tran Dinh'
'Hwang, Tsong-Long'
'Wu, Chin-Chun'
'Cheng, Yuan-Bin'
'Chiang, Michael Y.'
'Lan, Yu-Hsuan'
'El-Shazly, Mohamed'
'Wu, Shwu-Li'
'Beerhues, Ludger'
'Yuan, Shyng-Shiou'
'Hou, Ming-Feng'
'Chen, Shu-Li'
'Chang, Fang-Rong'
'Wu, Yang-Chang'

_publ_section_title
;
 Bioactive 6S-Styryllactone Constituents of Polyalthia parviflora.
;
_journal_issue 12
_journal_name_full 'Journal of natural products'
_journal_page_first 2626
_journal_page_last 2632
_journal_paper_doi 10.1021/np5004577
_journal_volume 77
_journal_year 2014
_chemical_absolute_configuration rm
_chemical_formula_sum 'C14 H16 O4'
_chemical_formula_weight 248.27
_chemical_name_systematic
;
 ?
;
_space_group_crystal_system orthorhombic
_space_group_IT_number 19
_space_group_name_Hall 'P 2ac 2ab'
_space_group_name_H-M_alt 'P 21 21 21'
_symmetry_space_group_name_Hall 'P 2ac 2ab'
_symmetry_space_group_name_H-M 'P 21 21 21'
_atom_sites_solution_hydrogens geom
_audit_creation_method SHELXL-2013
_cell_angle_alpha 90
_cell_angle_beta 90
_cell_angle_gamma 90
_cell_formula_units_Z 4
_cell_length_a 8.3051(2)
_cell_length_b 9.8097(2)
_cell_length_c 15.5103(3)
_cell_measurement_reflns_used 4917
_cell_measurement_temperature 100(2)
_cell_measurement_theta_max 65.9375
_cell_measurement_theta_min 5.3354
_cell_volume 1263.63(5)
_computing_cell_refinement 'SAINT V7.68A (Bruker AXS, 2009)'
_computing_data_collection 'APEX2 (Bruker AXS, 2010)'
_computing_data_reduction 'SAINT V7.68A (Bruker AXS, 2009)'
_computing_molecular_graphics 'SHELXTL (Sheldrick, 2008)'
_computing_publication_material SHELXTL
_computing_structure_refinement 'SHELXL-97 (Sheldrick, 2008)'
_computing_structure_solution 'SHELXS-97 (Sheldrick, 2008)'
_diffrn_ambient_temperature 100(2)
_diffrn_measured_fraction_theta_full 0.953
_diffrn_measured_fraction_theta_max 0.984
_diffrn_measurement_device_type 'Bruker APEX-II CCD'
_diffrn_measurement_method '\f and \w scans'
_diffrn_radiation_monochromator 'montel mirror'
_diffrn_radiation_type CuK\a
_diffrn_radiation_wavelength 1.54178
_diffrn_reflns_av_R_equivalents 0.0287
_diffrn_reflns_av_unetI/netI 0.0264
_diffrn_reflns_Laue_measured_fraction_full 0.953
_diffrn_reflns_Laue_measured_fraction_max 0.984
_diffrn_reflns_limit_h_max 9
_diffrn_reflns_limit_h_min -7
_diffrn_reflns_limit_k_max 11
_diffrn_reflns_limit_k_min -11
_diffrn_reflns_limit_l_max 18
_diffrn_reflns_limit_l_min -18
_diffrn_reflns_number 8379
_diffrn_reflns_point_group_measured_fraction_full 0.946
_diffrn_reflns_point_group_measured_fraction_max 0.978
_diffrn_reflns_theta_full 67.679
_diffrn_reflns_theta_max 66.020
_diffrn_reflns_theta_min 5.335
_diffrn_source 'microfocus tube'
_exptl_absorpt_coefficient_mu 0.787
_exptl_absorpt_correction_T_max 0.9492
_exptl_absorpt_correction_T_min 0.4180
_exptl_absorpt_correction_type multi-scan
_exptl_absorpt_process_details 'SADABS V2008/1 (Bruker AXS)'
_exptl_crystal_colour Colorless
_exptl_crystal_density_diffrn 1.305
_exptl_crystal_density_meas ?
_exptl_crystal_density_method 'not measured'
_exptl_crystal_description Tabullar
_exptl_crystal_F_000 528
_exptl_crystal_size_max 0.40
_exptl_crystal_size_mid 0.40
_exptl_crystal_size_min 0.10
_refine_diff_density_max 0.154
_refine_diff_density_min -0.195
_refine_diff_density_rms 0.043
_refine_ls_abs_structure_details
;
 Flack x determined using 851 quotients [(I+)-(I-)]/[(I+)+(I-)]
 (Parsons and Flack (2004), Acta Cryst. A60, s61).
;
_refine_ls_abs_structure_Flack 0.03(6)
_refine_ls_extinction_method none
_refine_ls_goodness_of_fit_ref 1.133
_refine_ls_hydrogen_treatment constr
_refine_ls_matrix_type full
_refine_ls_number_parameters 165
_refine_ls_number_reflns 2156
_refine_ls_number_restraints 0
_refine_ls_restrained_S_all 1.133
_refine_ls_R_factor_all 0.0288
_refine_ls_R_factor_gt 0.0270
_refine_ls_shift/su_max 0.000
_refine_ls_shift/su_mean 0.000
_refine_ls_structure_factor_coef Fsqd
_refine_ls_weighting_details 'w=1/[\s^2^(Fo^2^)+(0.0355P)^2^+0.1873P] where P=(Fo^2^+2Fc^2^)/3'
_refine_ls_weighting_scheme calc
_refine_ls_wR_factor_gt 0.0661
_refine_ls_wR_factor_ref 0.0718
_reflns_Friedel_coverage 0.698
_reflns_Friedel_fraction_full 0.936
_reflns_Friedel_fraction_max 0.970
_reflns_number_gt 2080
_reflns_number_total 2156
_reflns_threshold_expression 'I > 2\s(I)'
_cod_data_source_file np5004577_si_003.cif
_cod_data_source_block cu_130903lt_0m
_cod_depositor_comments
;
The following automatic conversions were performed:

'_exptl_crystal_density_meas' value 'not measured' was changed to '?'
- the value is perceived as not measured.

Automatic conversion script
Id: cif_fix_values 3008 2015-01-20 13:52:24Z robertas 

 Adding full bibliography for 1518375--1518377.cif.
;
_cod_database_code 1518376
_shelx_space_group_comment
;
The symmetry employed for this shelxl refinement is uniquely defined
by the following loop, which should always be used as a source of
symmetry information in preference to the above space-group names.
They are only intended as comments.
;
_shelxl_version_number 2013-4

loop_
_space_group_symop_operation_xyz
'x, y, z'
'-x+1/2, -y, z+1/2'
'-x, y+1/2, -z+1/2'
'x+1/2, -y+1/2, -z'

loop_
_atom_site_label
_atom_site_type_symbol
_atom_site_fract_x
_atom_site_fract_y
_atom_site_fract_z
_atom_site_U_iso_or_equiv
_atom_site_adp_type
_atom_site_occupancy
_atom_site_site_symmetry_order
_atom_site_calc_flag
_atom_site_refinement_flags_posn
_atom_site_refinement_flags_adp
O1 O 0.03380(17) 0.24050(13) 0.60656(8) 0.0245(3) Uani 1 1 d . .
O2 O -0.11229(19) 0.32912(15) 0.50355(9) 0.0321(4) Uani 1 1 d . .
O3 O 0.29663(18) 0.06111(15) 0.65821(8) 0.0273(3) Uani 1 1 d . .
H3 H 0.3150 0.0960 0.6098 0.041 Uiso 1 1 calc R U
O4 O 0.15786(17) 0.21417(14) 0.85427(8) 0.0263(3) Uani 1 1 d . .
C2 C -0.1058(2) 0.2496(2) 0.56349(12) 0.0243(4) Uani 1 1 d . .
C3 C -0.2385(3) 0.1595(2) 0.58901(12) 0.0271(4) Uani 1 1 d . .
H3A H -0.3441 0.1762 0.5680 0.033 Uiso 1 1 calc R U
C4 C -0.2121(3) 0.0547(2) 0.64133(14) 0.0292(4) Uani 1 1 d . .
H4 H -0.2976 -0.0062 0.6543 0.035 Uiso 1 1 calc R U
C5 C -0.0495(3) 0.03130(19) 0.68008(13) 0.0266(4) Uani 1 1 d . .
H5A H 0.0136 -0.0310 0.6429 0.032 Uiso 1 1 calc R U
H5B H -0.0611 -0.0115 0.7375 0.032 Uiso 1 1 calc R U
C6 C 0.0372(2) 0.16604(18) 0.68861(12) 0.0224(4) Uani 1 1 d . .
H6 H -0.0182 0.2220 0.7336 0.027 Uiso 1 1 calc R U
C7 C 0.2154(2) 0.15662(19) 0.71086(11) 0.0213(4) Uani 1 1 d . .
H7 H 0.2653 0.2483 0.7017 0.026 Uiso 1 1 calc R U
C8 C 0.2430(2) 0.11461(19) 0.80486(12) 0.0214(4) Uani 1 1 d . .
H8 H 0.1940 0.0229 0.8149 0.026 Uiso 1 1 calc R U
C9 C 0.4203(2) 0.10951(19) 0.82735(12) 0.0221(4) Uani 1 1 d . .
C10 C 0.4878(2) -0.0085(2) 0.86108(12) 0.0246(4) Uani 1 1 d . .
H10 H 0.4228 -0.0875 0.8682 0.030 Uiso 1 1 calc R U
C11 C 0.6492(3) -0.0125(2) 0.88453(12) 0.0281(5) Uani 1 1 d . .
H11 H 0.6940 -0.0937 0.9077 0.034 Uiso 1 1 calc R U
C12 C 0.7444(3) 0.1018(2) 0.87411(12) 0.0296(5) Uani 1 1 d . .
H12 H 0.8550 0.0992 0.8897 0.036 Uiso 1 1 calc R U
C13 C 0.6777(3) 0.2205(2) 0.84080(12) 0.0276(4) Uani 1 1 d . .
H13 H 0.7428 0.2994 0.8337 0.033 Uiso 1 1 calc R U
C14 C 0.5170(3) 0.22417(19) 0.81794(12) 0.0243(4) Uani 1 1 d . .
H14 H 0.4721 0.3059 0.7956 0.029 Uiso 1 1 calc R U
C15 C 0.1664(3) 0.1918(2) 0.94512(13) 0.0331(5) Uani 1 1 d . .
H15A H 0.1305 0.0990 0.9583 0.050 Uiso 1 1 calc R U
H15B H 0.0968 0.2575 0.9748 0.050 Uiso 1 1 calc R U
H15C H 0.2778 0.2036 0.9646 0.050 Uiso 1 1 calc R U

loop_
_atom_site_aniso_label
_atom_site_aniso_U_11
_atom_site_aniso_U_22
_atom_site_aniso_U_33
_atom_site_aniso_U_23
_atom_site_aniso_U_13
_atom_site_aniso_U_12
O1 0.0239(7) 0.0267(6) 0.0229(6) 0.0054(5) -0.0036(5) -0.0021(5)
O2 0.0310(9) 0.0371(8) 0.0280(7) 0.0088(6) -0.0067(6) -0.0001(6)
O3 0.0309(8) 0.0311(7) 0.0199(7) 0.0019(5) 0.0035(6) 0.0053(6)
O4 0.0264(8) 0.0323(7) 0.0202(6) -0.0020(5) 0.0002(5) 0.0056(6)
C2 0.0234(11) 0.0268(9) 0.0225(10) -0.0017(8) -0.0025(8) 0.0037(8)
C3 0.0221(11) 0.0319(10) 0.0275(9) -0.0038(8) -0.0016(8) 0.0003(8)
C4 0.0253(11) 0.0315(10) 0.0309(10) -0.0019(8) -0.0001(9) -0.0052(9)
C5 0.0265(11) 0.0258(9) 0.0276(10) 0.0041(8) -0.0010(8) -0.0016(8)
C6 0.0257(11) 0.0226(9) 0.0188(9) 0.0021(7) 0.0002(7) 0.0009(8)
C7 0.0216(11) 0.0215(8) 0.0207(9) 0.0011(7) 0.0002(7) 0.0007(7)
C8 0.0221(11) 0.0214(8) 0.0207(9) 0.0004(7) 0.0008(7) -0.0003(7)
C9 0.0258(11) 0.0250(9) 0.0153(8) -0.0008(7) 0.0015(7) 0.0015(8)
C10 0.0287(11) 0.0239(9) 0.0213(9) 0.0003(8) -0.0002(8) -0.0002(8)
C11 0.0348(12) 0.0291(9) 0.0205(9) -0.0020(8) -0.0028(8) 0.0094(9)
C12 0.0246(12) 0.0411(11) 0.0232(9) -0.0062(8) -0.0009(8) 0.0065(9)
C13 0.0278(12) 0.0310(10) 0.0241(9) -0.0055(8) 0.0025(8) -0.0051(8)
C14 0.0266(11) 0.0240(9) 0.0223(8) -0.0004(7) 0.0016(8) 0.0025(7)
C15 0.0295(12) 0.0504(13) 0.0193(9) -0.0039(9) -0.0009(8) 0.0017(10)

loop_
_atom_type_symbol
_atom_type_description
_atom_type_scat_dispersion_real
_atom_type_scat_dispersion_imag
_atom_type_scat_source
C C 0.0181 0.0091 'International Tables Vol C Tables 4.2.6.8 and 6.1.1.4'
H H 0.0000 0.0000 'International Tables Vol C Tables 4.2.6.8 and 6.1.1.4'
O O 0.0492 0.0322 'International Tables Vol C Tables 4.2.6.8 and 6.1.1.4'

loop_
_geom_angle_atom_site_label_1
_geom_angle_atom_site_label_2
_geom_angle_atom_site_label_3
_geom_angle
C2 O1 C6 118.78(15)
C7 O3 H3 109.5
C15 O4 C8 113.56(15)
O2 C2 O1 117.53(18)
O2 C2 C3 124.06(18)
O1 C2 C3 118.36(17)
C4 C3 C2 120.47(19)
C4 C3 H3A 119.8
C2 C3 H3A 119.8
C3 C4 C5 120.91(18)
C3 C4 H4 119.5
C5 C4 H4 119.5
C4 C5 C6 109.31(16)
C4 C5 H5A 109.8
C6 C5 H5A 109.8
C4 C5 H5B 109.8
C6 C5 H5B 109.8
H5A C5 H5B 108.3
O1 C6 C5 110.51(15)
O1 C6 C7 104.20(15)
C5 C6 C7 115.46(16)
O1 C6 H6 108.8
C5 C6 H6 108.8
C7 C6 H6 108.8
O3 C7 C6 111.90(16)
O3 C7 C8 107.45(15)
C6 C7 C8 112.18(16)
O3 C7 H7 108.4
C6 C7 H7 108.4
C8 C7 H7 108.4
O4 C8 C9 112.36(15)
O4 C8 C7 104.62(15)
C9 C8 C7 111.94(16)
O4 C8 H8 109.3
C9 C8 H8 109.3
C7 C8 H8 109.3
C10 C9 C14 118.79(19)
C10 C9 C8 120.43(18)
C14 C9 C8 120.73(17)
C9 C10 C11 120.72(19)
C9 C10 H10 119.6
C11 C10 H10 119.6
C12 C11 C10 119.94(19)
C12 C11 H11 120.0
C10 C11 H11 120.0
C11 C12 C13 119.7(2)
C11 C12 H12 120.1
C13 C12 H12 120.1
C14 C13 C12 120.1(2)
C14 C13 H13 119.9
C12 C13 H13 119.9
C13 C14 C9 120.69(19)
C13 C14 H14 119.7
C9 C14 H14 119.7
O4 C15 H15A 109.5
O4 C15 H15B 109.5
H15A C15 H15B 109.5
O4 C15 H15C 109.5
H15A C15 H15C 109.5
H15B C15 H15C 109.5

loop_
_geom_bond_atom_site_label_1
_geom_bond_atom_site_label_2
_geom_bond_distance
O1 C2 1.341(2)
O1 C6 1.468(2)
O2 C2 1.215(2)
O3 C7 1.414(2)
O3 H3 0.8400
O4 C15 1.428(2)
O4 C8 1.429(2)
C2 C3 1.467(3)
C3 C4 1.328(3)
C3 H3A 0.9500
C4 C5 1.496(3)
C4 H4 0.9500
C5 C6 1.511(3)
C5 H5A 0.9900
C5 H5B 0.9900
C6 C7 1.523(3)
C6 H6 1.0000
C7 C8 1.532(2)
C7 H7 1.0000
C8 C9 1.514(3)
C8 H8 1.0000
C9 C10 1.389(3)
C9 C14 1.390(3)
C10 C11 1.390(3)
C10 H10 0.9500
C11 C12 1.381(3)
C11 H11 0.9500
C12 C13 1.390(3)
C12 H12 0.9500
C13 C14 1.381(3)
C13 H13 0.9500
C14 H14 0.9500
C15 H15A 0.9800
C15 H15B 0.9800
C15 H15C 0.9800
